data_4115018
loop_
_publ_author_name
'Frank W\"urthner'
'Sheng Yao'
'Tony Debaerdemaeker'
'R\"udiger Wortmann'

_publ_contact_author_address
;       Universit\"at Ulm
 Abteilung Organische Chemie II
 Albert-Einstein-Allee 11
 89081 ULm
 Germany
;
_publ_contact_author_email frank.wuerthner@chemie.uni-ulm.de
_publ_contact_author_fax '049 731 5022840'
_publ_contact_author_name 'Frank W\"urthner'
_publ_contact_author_phone '049 731 5022849'
_publ_section_title
;
 Dimerization of Merocyanine Dyes. Structural and Energetic
 Characterization of Dipolar Dye Aggregates and Implications for Nonlinear
 Optical Materials
;
_journal_name_full 'Journal of the American Chemical Society'
_journal_page_first 9431
_journal_page_last 9447
_journal_paper_doi 10.1021/ja020168f
_journal_volume 124
_journal_year 2002
_chemical_formula_sum 'C26 H37 N3 O2 S'
_chemical_formula_weight 455.65
_chemical_melting_point 419(1)
_chemical_name_common
; (5-Ethylbutylamino-3,4-diethyl-thiophen)-2-ylmethylene-4-
  methyl-2,6-dioxo-1,2,5,6-tetrahydropyridine-3-carbonitrile
;
_space_group_IT_number 4
_symmetry_cell_setting monoclinic
_symmetry_space_group_name_Hall 'P 2yb'
_symmetry_space_group_name_H-M 'P 1 21 1'
_atom_sites_solution_hydrogens geom
_atom_sites_solution_primary direct
_atom_sites_solution_secondary difmap
_audit_creation_method SHELXL-97
_cell_angle_alpha 90.00
_cell_angle_beta 98.27(1)
_cell_angle_gamma 90.00
_cell_formula_units_Z 4
_cell_length_a 8.574(1)
_cell_length_b 23.833(2)
_cell_length_c 12.382(1)
_cell_measurement_reflns_used all
_cell_measurement_temperature 173(2)
_cell_measurement_theta_max 24.07
_cell_measurement_theta_min 1.87
_cell_volume 2503.9(4)
_computing_cell_refinement 'STOE IPDS'
_computing_data_collection 'STOE IPDS'
_computing_data_reduction 'STOE IPDS'
_computing_molecular_graphics 'Platon, Ortep'
_computing_publication_material SHELXL-97
_computing_structure_refinement 'SHELXL-97 (Sheldrick, 1997)'
_computing_structure_solution 'XMY-93 (Debaerdemaeker, 1993)'
_diffrn_ambient_temperature 173(2)
_diffrn_detector_area_resol_mean 0.15
_diffrn_measured_fraction_theta_full 0.986
_diffrn_measured_fraction_theta_max 0.986
_diffrn_measurement_device_type 'STOE IPDS, Image Plate'
_diffrn_measurement_method rotation
_diffrn_radiation_monochromator graphite
_diffrn_radiation_source 'fine-focus sealed tube'
_diffrn_radiation_type MoK\a
_diffrn_radiation_wavelength 0.71073
_diffrn_reflns_av_R_equivalents 0.0580
_diffrn_reflns_av_sigmaI/netI 0.0721
_diffrn_reflns_limit_h_max 9
_diffrn_reflns_limit_h_min -9
_diffrn_reflns_limit_k_max 27
_diffrn_reflns_limit_k_min -27
_diffrn_reflns_limit_l_max 14
_diffrn_reflns_limit_l_min -14
_diffrn_reflns_number 18814
_diffrn_reflns_theta_full 24.15
_diffrn_reflns_theta_max 24.15
_diffrn_reflns_theta_min 1.87
_exptl_absorpt_coefficient_mu 0.156
_exptl_absorpt_correction_type none
_exptl_crystal_colour green
_exptl_crystal_density_diffrn 1.209
_exptl_crystal_description prism
_exptl_crystal_F_000 984
_exptl_crystal_size_max 0.46
_exptl_crystal_size_mid 0.22
_exptl_crystal_size_min 0.11
_refine_diff_density_max 0.493
_refine_diff_density_min -0.373
_refine_diff_density_rms 0.055
_refine_ls_abs_structure_details 'Flack H D (1983), Acta Cryst. A39, 876-881'
_refine_ls_abs_structure_Flack 0.44(8)
_refine_ls_extinction_method none
_refine_ls_goodness_of_fit_ref 0.934
_refine_ls_hydrogen_treatment mixed
_refine_ls_matrix_type full
_refine_ls_number_parameters 577
_refine_ls_number_reflns 7865
_refine_ls_number_restraints 1
_refine_ls_restrained_S_all 0.934
_refine_ls_R_factor_all 0.0652
_refine_ls_R_factor_gt 0.0485
_refine_ls_shift/su_max 0.000
_refine_ls_shift/su_mean 0.000
_refine_ls_structure_factor_coef Fsqd
_refine_ls_weighting_details 'calc w=1/[\s^2^(Fo^2^)+(0.0707P)^2^+0.0000P] where P=(Fo^2^+2Fc^2^)/3'
_refine_ls_weighting_scheme calc
_refine_ls_wR_factor_gt 0.1131
_refine_ls_wR_factor_ref 0.1203
_reflns_number_gt 5908
_reflns_number_total 7865
_reflns_threshold_expression >2sigma(I)
_cod_data_source_file ja020168f_2.cif
_cod_data_source_block yao236
_cod_original_cell_volume 2503.8(3)
_cod_original_sg_symbol_H-M 'P 21'
_cod_database_code 4115018

loop_
_symmetry_equiv_pos_as_xyz
'x, y, z'
'-x, y+1/2, -z'

loop_
_atom_site_label
_atom_site_type_symbol
_atom_site_fract_x
_atom_site_fract_y
_atom_site_fract_z
_atom_site_U_iso_or_equiv
_atom_site_adp_type
_atom_site_occupancy
_atom_site_symmetry_multiplicity
_atom_site_calc_flag
_atom_site_refinement_flags
S1A S 0.56066(12) 0.41664(4) 0.34871(7) 0.0339(2) Uani 1 1 d .
O2A O 0.2928(4) 0.16179(11) 0.5230(2) 0.0401(7) Uani 1 1 d .
N1A N 0.6705(4) 0.51795(13) 0.3199(2) 0.0370(8) Uani 1 1 d .
N2A N 0.3804(4) 0.24921(13) 0.4901(2) 0.0316(7) Uani 1 1 d .
O1A O 0.4483(4) 0.33858(11) 0.4566(2) 0.0459(8) Uani 1 1 d .
C7A C 0.4024(5) 0.21949(15) 0.2747(3) 0.0319(9) Uani 1 1 d .
C11A C 0.3140(5) 0.12399(18) 0.3153(3) 0.0391(10) Uani 1 1 d .
C9A C 0.3375(5) 0.19462(15) 0.4576(3) 0.0322(9) Uani 1 1 d .
C8A C 0.3529(5) 0.18156(16) 0.3455(3) 0.0334(9) Uani 1 1 d .
C6A C 0.4402(5) 0.27504(15) 0.3097(3) 0.0314(9) Uani 1 1 d .
C1A C 0.6295(5) 0.46887(16) 0.2711(3) 0.0329(9) Uani 1 1 d .
C10A C 0.4241(5) 0.29084(16) 0.4205(3) 0.0316(9) Uani 1 1 d .
C2A C 0.6338(5) 0.45220(16) 0.1603(3) 0.0323(9) Uani 1 1 d .
C3A C 0.5769(5) 0.39868(16) 0.1433(3) 0.0333(9) Uani 1 1 d .
C23A C 0.3771(5) 0.26361(17) 0.6066(3) 0.0373(10) Uani 1 1 d .
H23A H 0.2808 0.2491 0.6287 0.045 Uiso 1 1 calc R
H23B H 0.3762 0.3041 0.6144 0.045 Uiso 1 1 calc R
C15A C 0.7092(5) 0.48372(16) 0.0753(3) 0.0362(9) Uani 1 1 d .
H15A H 0.7662 0.4571 0.0365 0.043 Uiso 1 1 calc R
H15B H 0.7857 0.5098 0.1125 0.043 Uiso 1 1 calc R
N3A N 0.2852(5) 0.07860(16) 0.2914(3) 0.0539(10) Uani 1 1 d .
C4A C 0.5323(5) 0.37052(16) 0.2378(3) 0.0326(9) Uani 1 1 d .
C5A C 0.4851(5) 0.31555(16) 0.2355(3) 0.0325(9) Uani 1 1 d .
H5A H 0.4814 0.3005 0.1660 0.039 Uiso 1 1 calc R
C13A C 0.5749(5) 0.36889(17) 0.0350(3) 0.0356(9) Uani 1 1 d .
H13A H 0.4853 0.3437 0.0230 0.043 Uiso 1 1 calc R
H13B H 0.5635 0.3963 -0.0236 0.043 Uiso 1 1 calc R
C24A C 0.5172(5) 0.23986(19) 0.6811(3) 0.0437(10) Uani 1 1 d .
H24A H 0.5260 0.2000 0.6668 0.052 Uiso 1 1 calc R
H24B H 0.6127 0.2579 0.6653 0.052 Uiso 1 1 calc R
C20A C 0.8504(6) 0.59301(17) 0.2681(4) 0.0573(13) Uani 1 1 d .
H20A H 0.9184 0.5647 0.2434 0.069 Uiso 1 1 calc R
H20B H 0.8908 0.6027 0.3430 0.069 Uiso 1 1 calc R
C19A C 0.6842(6) 0.57122(16) 0.2605(3) 0.0457(11) Uani 1 1 d .
H19A H 0.6198 0.5994 0.2893 0.055 Uiso 1 1 calc R
H19B H 0.6425 0.5656 0.1842 0.055 Uiso 1 1 calc R
C14A C 0.7233(6) 0.33635(19) 0.0334(3) 0.0485(11) Uani 1 1 d .
H14A H 0.7196 0.3177 -0.0356 0.058 Uiso 1 1 calc R
H14B H 0.7340 0.3090 0.0909 0.058 Uiso 1 1 calc R
H14C H 0.8118 0.3614 0.0439 0.058 Uiso 1 1 calc R
C18A C 0.8271(6) 0.4976(2) 0.5005(3) 0.0586(13) Uani 1 1 d .
H18A H 0.8274 0.5025 0.5775 0.070 Uiso 1 1 calc R
H18B H 0.9181 0.5156 0.4792 0.070 Uiso 1 1 calc R
H18C H 0.8295 0.4583 0.4839 0.070 Uiso 1 1 calc R
C12A C 0.4194(5) 0.20131(16) 0.1599(3) 0.0400(10) Uani 1 1 d .
H12A H 0.4552 0.2324 0.1208 0.048 Uiso 1 1 calc R
H12B H 0.3193 0.1887 0.1232 0.048 Uiso 1 1 calc R
H12C H 0.4945 0.1713 0.1627 0.048 Uiso 1 1 calc R
C25A C 0.5019(6) 0.2485(2) 0.8001(3) 0.0566(12) Uani 1 1 d .
H25A H 0.5192 0.2878 0.8183 0.068 Uiso 1 1 calc R
H25B H 0.3954 0.2391 0.8115 0.068 Uiso 1 1 calc R
C26A C 0.6164(8) 0.2135(2) 0.8755(4) 0.0798(17) Uani 1 1 d .
H26A H 0.6023 0.2208 0.9497 0.096 Uiso 1 1 calc R
H26B H 0.7222 0.2230 0.8655 0.096 Uiso 1 1 calc R
H26C H 0.5979 0.1745 0.8594 0.096 Uiso 1 1 calc R
C21A C 0.8447(9) 0.6475(2) 0.1919(7) 0.111(3) Uani 1 1 d .
H21A H 0.8049 0.6367 0.1175 0.133 Uiso 1 1 calc R
H21B H 0.7710 0.6742 0.2154 0.133 Uiso 1 1 calc R
C22A C 0.9907(10) 0.6741(3) 0.1930(7) 0.115(3) Uani 1 1 d .
H22A H 0.9784 0.7060 0.1452 0.137 Uiso 1 1 calc R
H22B H 1.0643 0.6483 0.1686 0.137 Uiso 1 1 calc R
H22C H 1.0296 0.6862 0.2658 0.137 Uiso 1 1 calc R
C16A C 0.5949(6) 0.5167(2) -0.0088(3) 0.0546(12) Uani 1 1 d .
H16A H 0.6531 0.5352 -0.0591 0.066 Uiso 1 1 calc R
H16B H 0.5400 0.5441 0.0282 0.066 Uiso 1 1 calc R
H16C H 0.5202 0.4913 -0.0479 0.066 Uiso 1 1 calc R
C17A C 0.6800(6) 0.52349(18) 0.4393(3) 0.0444(11) Uani 1 1 d .
H17A H 0.5886 0.5056 0.4623 0.053 Uiso 1 1 calc R
H17B H 0.6770 0.5630 0.4579 0.053 Uiso 1 1 calc R
S1B S 0.96136(12) 0.21072(4) 0.15550(7) 0.0333(2) Uani 1 1 d .
O1B O 1.1004(4) 0.28326(11) 0.0445(2) 0.0412(7) Uani 1 1 d .
N1B N 0.8227(4) 0.11471(14) 0.1955(2) 0.0343(8) Uani 1 1 d .
O2B O 1.2380(4) 0.45990(12) -0.0395(2) 0.0471(8) Uani 1 1 d .
N2B N 1.1566(4) 0.37231(13) 0.0010(2) 0.0338(8) Uani 1 1 d .
C6B C 1.1010(5) 0.35049(16) 0.1843(3) 0.0304(9) Uani 1 1 d .
C2B C 0.9077(5) 0.17949(16) 0.3513(3) 0.0315(9) Uani 1 1 d .
C8B C 1.1846(5) 0.44403(15) 0.1395(3) 0.0323(9) Uani 1 1 d .
C1B C 0.8882(5) 0.16142(16) 0.2392(3) 0.0314(9) Uani 1 1 d .
C3B C 0.9628(5) 0.23368(16) 0.3620(3) 0.0321(9) Uani 1 1 d .
C10B C 1.1189(5) 0.33236(16) 0.0750(3) 0.0338(9) Uani 1 1 d .
C24B C 1.0028(5) 0.35070(17) -0.1809(3) 0.0422(10) Uani 1 1 d .
H24C H 0.9384 0.3239 -0.1483 0.051 Uiso 1 1 calc R
H24D H 1.0154 0.3368 -0.2528 0.051 Uiso 1 1 calc R
C4B C 0.9986(5) 0.25825(15) 0.2639(3) 0.0308(9) Uani 1 1 d .
C17B C 0.8383(5) 0.09924(18) 0.0815(3) 0.0389(10) Uani 1 1 d .
H17C H 0.8213 0.1324 0.0360 0.047 Uiso 1 1 calc R
H17D H 0.7567 0.0723 0.0553 0.047 Uiso 1 1 calc R
C7B C 1.1372(4) 0.40742(17) 0.2151(3) 0.0335(9) Uani 1 1 d .
C15B C 0.8950(5) 0.14111(16) 0.4483(3) 0.0364(9) Uani 1 1 d .
H15C H 0.8958 0.1026 0.4232 0.044 Uiso 1 1 calc R
H15D H 0.9886 0.1464 0.5015 0.044 Uiso 1 1 calc R
N3B N 0.2704(5) 0.54542(17) 0.1903(3) 0.0598(11) Uani 1 1 d .
C9B C 1.1958(5) 0.42746(16) 0.0281(3) 0.0342(9) Uani 1 1 d .
C12B C 1.1220(6) 0.42779(17) 0.3275(3) 0.0457(11) Uani 1 1 d .
H12D H 1.0872 0.3975 0.3693 0.055 Uiso 1 1 calc R
H12E H 1.0467 0.4578 0.3228 0.055 Uiso 1 1 calc R
H12F H 1.2225 0.4411 0.3624 0.055 Uiso 1 1 calc R
C13B C 0.9822(5) 0.26507(16) 0.4693(3) 0.0353(9) Uani 1 1 d .
H13C H 1.0777 0.2874 0.4757 0.042 Uiso 1 1 calc R
H13D H 0.9936 0.2383 0.5289 0.042 Uiso 1 1 calc R
C5B C 1.0541(5) 0.31333(16) 0.2611(3) 0.0320(9) Uani 1 1 d .
H5B H 1.0621 0.3300 0.3296 0.038 Uiso 1 1 calc R
C19B C 0.7124(5) 0.08036(16) 0.2478(3) 0.0407(10) Uani 1 1 d .
H19C H 0.6148 0.0768 0.1979 0.049 Uiso 1 1 calc R
H19D H 0.6887 0.0999 0.3122 0.049 Uiso 1 1 calc R
C16B C 0.7512(6) 0.1490(2) 0.5062(3) 0.0493(11) Uani 1 1 d .
H16D H 0.7550 0.1226 0.5649 0.059 Uiso 1 1 calc R
H16E H 0.6571 0.1431 0.4553 0.059 Uiso 1 1 calc R
H16F H 0.7509 0.1865 0.5348 0.059 Uiso 1 1 calc R
C14B C 0.8428(6) 0.30339(19) 0.4792(4) 0.0512(12) Uani 1 1 d .
H14D H 0.8607 0.3228 0.5478 0.061 Uiso 1 1 calc R
H14E H 0.7485 0.2813 0.4755 0.061 Uiso 1 1 calc R
H14F H 0.8313 0.3301 0.4207 0.061 Uiso 1 1 calc R
C20B C 0.7716(6) 0.02238(17) 0.2809(3) 0.0454(10) Uani 1 1 d .
H20C H 0.8763 0.0250 0.3223 0.054 Uiso 1 1 calc R
H20D H 0.7784 0.0001 0.2161 0.054 Uiso 1 1 calc R
C25B C 0.9157(5) 0.40685(19) -0.1936(3) 0.0486(11) Uani 1 1 d .
H25C H 0.9099 0.4221 -0.1217 0.058 Uiso 1 1 calc R
H25D H 0.9763 0.4329 -0.2312 0.058 Uiso 1 1 calc R
C18B C 0.9973(6) 0.07430(19) 0.0690(3) 0.0529(12) Uani 1 1 d .
H18D H 0.9997 0.0651 -0.0062 0.064 Uiso 1 1 calc R
H18E H 1.0143 0.0409 0.1126 0.064 Uiso 1 1 calc R
H18F H 1.0787 0.1011 0.0928 0.064 Uiso 1 1 calc R
C23B C 1.1644(5) 0.35360(18) -0.1116(3) 0.0388(10) Uani 1 1 d .
H23C H 1.2131 0.3168 -0.1095 0.047 Uiso 1 1 calc R
H23D H 1.2306 0.3793 -0.1454 0.047 Uiso 1 1 calc R
C21B C 0.6612(7) -0.00622(19) 0.3498(4) 0.0662(15) Uani 1 1 d .
H21C H 0.6654 0.0138 0.4183 0.079 Uiso 1 1 calc R
H21D H 0.5542 -0.0036 0.3120 0.079 Uiso 1 1 calc R
C22B C 0.6999(8) -0.0666(2) 0.3733(4) 0.0794(18) Uani 1 1 d .
H22D H 0.6246 -0.0823 0.4152 0.095 Uiso 1 1 calc R
H22E H 0.8037 -0.0695 0.4141 0.095 Uiso 1 1 calc R
H22F H 0.6962 -0.0868 0.3059 0.095 Uiso 1 1 calc R
C26B C 0.7502(6) 0.4030(2) -0.2559(4) 0.0596(13) Uani 1 1 d .
H26D H 0.7033 0.4396 -0.2616 0.071 Uiso 1 1 calc R
H26E H 0.6879 0.3785 -0.2177 0.071 Uiso 1 1 calc R
H26F H 0.7546 0.3884 -0.3276 0.071 Uiso 1 1 calc R
C11B C 1.2307(5) 0.50017(18) 0.1676(3) 0.0404(10) Uani 1 1 d .

loop_
_atom_site_aniso_label
_atom_site_aniso_U_11
_atom_site_aniso_U_22
_atom_site_aniso_U_33
_atom_site_aniso_U_23
_atom_site_aniso_U_13
_atom_site_aniso_U_12
S1A 0.0450(6) 0.0262(5) 0.0319(5) -0.0015(4) 0.0096(4) -0.0030(4)
O2A 0.054(2) 0.0284(15) 0.0383(14) 0.0100(12) 0.0077(13) -0.0023(13)
N1A 0.056(2) 0.0203(17) 0.0357(17) 0.0003(14) 0.0100(15) -0.0036(15)
N2A 0.042(2) 0.0278(17) 0.0257(15) -0.0015(13) 0.0075(13) -0.0011(14)
O1A 0.075(2) 0.0299(16) 0.0361(15) -0.0029(12) 0.0207(14) -0.0083(14)
C7A 0.038(2) 0.023(2) 0.0338(19) 0.0050(16) 0.0003(16) 0.0033(17)
C11A 0.047(3) 0.034(3) 0.035(2) 0.0037(18) 0.0050(18) -0.0031(19)
C9A 0.029(2) 0.027(2) 0.040(2) 0.0019(17) 0.0031(16) 0.0071(16)
C8A 0.037(2) 0.031(2) 0.0325(19) -0.0032(16) 0.0047(16) 0.0004(17)
C6A 0.034(2) 0.028(2) 0.032(2) 0.0001(16) 0.0030(16) -0.0006(17)
C1A 0.037(2) 0.030(2) 0.033(2) 0.0019(17) 0.0099(16) 0.0058(17)
C10A 0.039(2) 0.027(2) 0.0289(19) 0.0018(16) 0.0045(16) -0.0051(16)
C2A 0.031(2) 0.032(2) 0.035(2) 0.0037(16) 0.0070(16) -0.0032(17)
C3A 0.034(2) 0.036(2) 0.030(2) -0.0037(16) 0.0076(15) -0.0011(17)
C23A 0.045(3) 0.036(2) 0.032(2) 0.0016(16) 0.0100(17) -0.0006(19)
C15A 0.039(3) 0.037(2) 0.033(2) 0.0034(16) 0.0081(17) -0.0050(18)
N3A 0.082(3) 0.032(2) 0.047(2) -0.0025(16) 0.0033(19) -0.0084(19)
C4A 0.035(2) 0.031(2) 0.031(2) -0.0001(16) 0.0048(16) 0.0040(17)
C5A 0.036(2) 0.033(2) 0.0280(19) -0.0017(16) 0.0038(16) -0.0062(17)
C13A 0.038(3) 0.038(2) 0.030(2) -0.0025(16) 0.0027(16) -0.0055(18)
C24A 0.046(3) 0.050(3) 0.034(2) -0.0016(18) 0.0065(17) 0.000(2)
C20A 0.084(4) 0.032(2) 0.060(3) -0.007(2) 0.026(2) -0.014(2)
C19A 0.070(3) 0.0221(19) 0.049(2) 0.0065(17) 0.021(2) 0.003(2)
C14A 0.049(3) 0.052(3) 0.043(2) -0.0104(19) 0.004(2) 0.000(2)
C18A 0.077(4) 0.054(3) 0.043(2) -0.007(2) 0.002(2) -0.011(2)
C12A 0.062(3) 0.026(2) 0.0320(19) -0.0026(16) 0.0064(18) 0.0032(18)
C25A 0.069(4) 0.061(3) 0.039(2) -0.002(2) 0.005(2) -0.007(2)
C26A 0.114(5) 0.066(3) 0.052(3) -0.003(3) -0.010(3) 0.012(3)
C21A 0.101(6) 0.031(3) 0.220(8) 0.009(4) 0.090(5) -0.001(3)
C22A 0.148(8) 0.070(4) 0.138(6) 0.012(4) 0.063(5) -0.017(4)
C16A 0.055(3) 0.059(3) 0.047(2) 0.020(2) 0.001(2) -0.013(2)
C17A 0.070(3) 0.030(2) 0.036(2) -0.0110(18) 0.018(2) -0.012(2)
S1B 0.0428(6) 0.0267(5) 0.0300(5) 0.0008(4) 0.0043(4) -0.0013(4)
O1B 0.058(2) 0.0280(15) 0.0396(15) -0.0024(12) 0.0132(13) -0.0011(13)
N1B 0.039(2) 0.0321(18) 0.0321(16) -0.0050(14) 0.0049(14) -0.0045(15)
O2B 0.054(2) 0.0401(17) 0.0469(16) 0.0107(14) 0.0066(14) -0.0085(14)
N2B 0.036(2) 0.0332(18) 0.0326(17) 0.0026(14) 0.0079(13) -0.0027(14)
C6B 0.035(2) 0.027(2) 0.0286(19) -0.0001(16) 0.0023(15) -0.0006(16)
C2B 0.038(3) 0.029(2) 0.0280(18) 0.0008(15) 0.0076(16) 0.0002(17)
C8B 0.034(2) 0.023(2) 0.039(2) 0.0028(16) 0.0042(16) -0.0029(17)
C1B 0.032(2) 0.026(2) 0.037(2) 0.0013(17) 0.0065(16) 0.0020(16)
C3B 0.035(2) 0.029(2) 0.031(2) 0.0031(15) 0.0008(16) 0.0058(16)
C10B 0.033(2) 0.032(2) 0.038(2) 0.0029(17) 0.0085(16) 0.0032(17)
C24B 0.051(3) 0.041(2) 0.033(2) -0.0022(17) 0.0026(17) 0.0029(19)
C4B 0.035(2) 0.028(2) 0.0290(19) -0.0020(16) 0.0022(16) 0.0033(16)
C17B 0.041(3) 0.038(2) 0.037(2) -0.0023(18) 0.0055(17) -0.0021(19)
C7B 0.031(2) 0.030(2) 0.039(2) -0.0029(17) 0.0027(15) 0.0020(17)
C15B 0.041(3) 0.033(2) 0.035(2) 0.0037(16) 0.0035(17) 0.0020(18)
N3B 0.073(3) 0.034(2) 0.069(3) 0.0020(19) 0.003(2) -0.008(2)
C9B 0.035(2) 0.029(2) 0.038(2) 0.0055(17) 0.0021(16) 0.0010(16)
C12B 0.065(3) 0.033(2) 0.040(2) -0.0079(17) 0.0115(19) -0.005(2)
C13B 0.043(3) 0.033(2) 0.0292(19) 0.0000(16) 0.0020(17) 0.0014(18)
C5B 0.034(2) 0.029(2) 0.0320(19) -0.0022(16) 0.0022(16) 0.0039(17)
C19B 0.041(3) 0.040(2) 0.042(2) -0.0003(17) 0.0058(18) -0.0065(18)
C16B 0.056(3) 0.053(3) 0.041(2) 0.0014(19) 0.0133(19) -0.007(2)
C14B 0.055(3) 0.052(3) 0.048(2) -0.010(2) 0.013(2) 0.008(2)
C20B 0.062(3) 0.035(2) 0.040(2) -0.0030(18) 0.0099(19) -0.004(2)
C25B 0.051(3) 0.049(3) 0.045(2) 0.010(2) 0.0043(19) 0.000(2)
C18B 0.061(3) 0.051(3) 0.050(2) -0.015(2) 0.016(2) 0.001(2)
C23B 0.047(3) 0.042(2) 0.0297(19) 0.0012(17) 0.0121(16) 0.0020(19)
C21B 0.092(4) 0.045(3) 0.065(3) 0.002(2) 0.021(3) -0.011(3)
C22B 0.129(6) 0.061(3) 0.054(3) 0.008(2) 0.033(3) -0.016(3)
C26B 0.058(3) 0.066(3) 0.053(3) 0.005(2) 0.001(2) 0.008(2)
C11B 0.040(3) 0.038(3) 0.043(2) 0.0057(18) 0.0019(18) 0.0004(19)

loop_
_atom_type_symbol
_atom_type_description
_atom_type_scat_dispersion_real
_atom_type_scat_dispersion_imag
_atom_type_scat_source
C C 0.0033 0.0016 'International Tables Vol C Tables 4.2.6.8 and 6.1.1.4'
H H 0.0000 0.0000 'International Tables Vol C Tables 4.2.6.8 and 6.1.1.4'
N N 0.0061 0.0033 'International Tables Vol C Tables 4.2.6.8 and 6.1.1.4'
O O 0.0106 0.0060 'International Tables Vol C Tables 4.2.6.8 and 6.1.1.4'
S S 0.1246 0.1234 'International Tables Vol C Tables 4.2.6.8 and 6.1.1.4'

loop_
_geom_angle_atom_site_label_1
_geom_angle_atom_site_label_2
_geom_angle_atom_site_label_3
_geom_angle
_geom_angle_site_symmetry_1
C1A S1A C4A 92.05(18) .
C1A N1A C17A 120.2(3) .
C1A N1A C19A 124.0(3) .
C17A N1A C19A 115.1(3) .
C9A N2A C10A 124.5(3) .
C9A N2A C23A 117.0(3) .
C10A N2A C23A 118.5(3) .
C8A C7A C6A 120.0(3) .
C8A C7A C12A 119.6(3) .
C6A C7A C12A 120.4(3) .
N3A C11A C8A 179.2(5) .
O2A C9A N2A 119.9(3) .
O2A C9A C8A 125.2(4) .
N2A C9A C8A 114.9(3) .
C7A C8A C9A 123.5(4) .
C7A C8A C11A 122.8(3) .
C9A C8A C11A 113.7(3) .
C7A C6A C5A 120.6(3) .
C7A C6A C10A 118.9(3) .
C5A C6A C10A 120.4(3) .
N1A C1A C2A 129.2(3) .
N1A C1A S1A 117.8(3) .
C2A C1A S1A 113.0(3) .
O1A C10A N2A 118.6(3) .
O1A C10A C6A 123.4(3) .
N2A C10A C6A 118.0(3) .
C3A C2A C1A 110.3(3) .
C3A C2A C15A 122.3(3) .
C1A C2A C15A 126.9(3) .
C2A C3A C4A 115.9(3) .
C2A C3A C13A 122.0(3) .
C4A C3A C13A 121.8(3) .
N2A C23A C24A 112.3(3) .
N2A C23A H23A 109.1 .
C24A C23A H23A 109.1 .
N2A C23A H23B 109.1 .
C24A C23A H23B 109.1 .
H23A C23A H23B 107.9 .
C2A C15A C16A 115.4(4) .
C2A C15A H15A 108.4 .
C16A C15A H15A 108.4 .
C2A C15A H15B 108.4 .
C16A C15A H15B 108.4 .
H15A C15A H15B 107.5 .
C5A C4A C3A 122.6(3) .
C5A C4A S1A 128.6(3) .
C3A C4A S1A 108.7(3) .
C4A C5A C6A 137.9(4) .
C4A C5A H5A 111.0 .
C6A C5A H5A 111.0 .
C14A C13A C3A 110.7(3) .
C14A C13A H13A 109.5 .
C3A C13A H13A 109.5 .
C14A C13A H13B 109.5 .
C3A C13A H13B 109.5 .
H13A C13A H13B 108.1 .
C25A C24A C23A 111.7(4) .
C25A C24A H24A 109.3 .
C23A C24A H24A 109.3 .
C25A C24A H24B 109.3 .
C23A C24A H24B 109.3 .
H24A C24A H24B 107.9 .
C19A C20A C21A 107.1(4) .
C19A C20A H20A 110.3 .
C21A C20A H20A 110.3 .
C19A C20A H20B 110.3 .
C21A C20A H20B 110.3 .
H20A C20A H20B 108.5 .
N1A C19A C20A 114.0(4) .
N1A C19A H19A 108.8 .
C20A C19A H19A 108.8 .
N1A C19A H19B 108.8 .
C20A C19A H19B 108.8 .
H19A C19A H19B 107.7 .
C13A C14A H14A 109.5 .
C13A C14A H14B 109.5 .
H14A C14A H14B 109.5 .
C13A C14A H14C 109.5 .
H14A C14A H14C 109.5 .
H14B C14A H14C 109.5 .
C17A C18A H18A 109.5 .
C17A C18A H18B 109.5 .
H18A C18A H18B 109.5 .
C17A C18A H18C 109.5 .
H18A C18A H18C 109.5 .
H18B C18A H18C 109.5 .
C7A C12A H12A 109.5 .
C7A C12A H12B 109.5 .
H12A C12A H12B 109.5 .
C7A C12A H12C 109.5 .
H12A C12A H12C 109.5 .
H12B C12A H12C 109.5 .
C26A C25A C24A 112.9(4) .
C26A C25A H25A 109.0 .
C24A C25A H25A 109.0 .
C26A C25A H25B 109.0 .
C24A C25A H25B 109.0 .
H25A C25A H25B 107.8 .
C25A C26A H26A 109.5 .
C25A C26A H26B 109.5 .
H26A C26A H26B 109.5 .
C25A C26A H26C 109.5 .
H26A C26A H26C 109.5 .
H26B C26A H26C 109.5 .
C22A C21A C20A 114.2(7) .
C22A C21A H21A 108.7 .
C20A C21A H21A 108.7 .
C22A C21A H21B 108.7 .
C20A C21A H21B 108.7 .
H21A C21A H21B 107.6 .
C21A C22A H22A 109.5 .
C21A C22A H22B 109.5 .
H22A C22A H22B 109.5 .
C21A C22A H22C 109.5 .
H22A C22A H22C 109.5 .
H22B C22A H22C 109.5 .
C15A C16A H16A 109.5 .
C15A C16A H16B 109.5 .
H16A C16A H16B 109.5 .
C15A C16A H16C 109.5 .
H16A C16A H16C 109.5 .
H16B C16A H16C 109.5 .
N1A C17A C18A 112.9(4) .
N1A C17A H17A 109.0 .
C18A C17A H17A 109.0 .
N1A C17A H17B 109.0 .
C18A C17A H17B 109.0 .
H17A C17A H17B 107.8 .
C1B S1B C4B 91.28(18) .
C1B N1B C19B 123.3(3) .
C1B N1B C17B 120.4(3) .
C19B N1B C17B 115.6(3) .
C9B N2B C10B 124.1(3) .
C9B N2B C23B 118.2(3) .
C10B N2B C23B 117.5(3) .
C5B C6B C7B 119.4(3) .
C5B C6B C10B 121.7(3) .
C7B C6B C10B 118.9(3) .
C3B C2B C1B 111.4(3) .
C3B C2B C15B 123.3(3) .
C1B C2B C15B 124.6(3) .
C7B C8B C11B 121.8(4) .
C7B C8B C9B 122.5(3) .
C11B C8B C9B 115.7(3) .
N1B C1B C2B 128.9(4) .
N1B C1B S1B 119.4(3) .
C2B C1B S1B 111.7(3) .
C2B C3B C4B 114.7(3) .
C2B C3B C13B 122.8(4) .
C4B C3B C13B 122.5(3) .
O1B C10B N2B 118.7(3) .
O1B C10B C6B 122.8(4) .
N2B C10B C6B 118.5(3) .
C23B C24B C25B 114.2(3) .
C23B C24B H24C 108.7 .
C25B C24B H24C 108.7 .
C23B C24B H24D 108.7 .
C25B C24B H24D 108.7 .
H24C C24B H24D 107.6 .
C5B C4B C3B 121.6(3) .
C5B C4B S1B 127.9(3) .
C3B C4B S1B 110.5(3) .
N1B C17B C18B 113.6(3) .
N1B C17B H17C 108.8 .
C18B C17B H17C 108.8 .
N1B C17B H17D 108.8 .
C18B C17B H17D 108.8 .
H17C C17B H17D 107.7 .
C8B C7B C6B 119.5(3) .
C8B C7B C12B 119.8(4) .
C6B C7B C12B 120.7(4) .
C16B C15B C2B 116.7(3) .
C16B C15B H15C 108.1 .
C2B C15B H15C 108.1 .
C16B C15B H15D 108.1 .
C2B C15B H15D 108.1 .
H15C C15B H15D 107.3 .
O2B C9B N2B 121.1(4) .
O2B C9B C8B 122.8(3) .
N2B C9B C8B 116.2(3) .
C7B C12B H12D 109.5 .
C7B C12B H12E 109.5 .
H12D C12B H12E 109.5 .
C7B C12B H12F 109.5 .
H12D C12B H12F 109.5 .
H12E C12B H12F 109.5 .
C3B C13B C14B 112.3(3) .
C3B C13B H13C 109.1 .
C14B C13B H13C 109.1 .
C3B C13B H13D 109.1 .
C14B C13B H13D 109.1 .
H13C C13B H13D 107.9 .
C4B C5B C6B 138.0(4) .
C4B C5B H5B 111.0 .
C6B C5B H5B 111.0 .
N1B C19B C20B 114.7(4) .
N1B C19B H19C 108.6 .
C20B C19B H19C 108.6 .
N1B C19B H19D 108.6 .
C20B C19B H19D 108.6 .
H19C C19B H19D 107.6 .
C15B C16B H16D 109.5 .
C15B C16B H16E 109.5 .
H16D C16B H16E 109.5 .
C15B C16B H16F 109.5 .
H16D C16B H16F 109.5 .
H16E C16B H16F 109.5 .
C13B C14B H14D 109.5 .
C13B C14B H14E 109.5 .
H14D C14B H14E 109.5 .
C13B C14B H14F 109.5 .
H14D C14B H14F 109.5 .
H14E C14B H14F 109.5 .
C19B C20B C21B 110.5(4) .
C19B C20B H20C 109.5 .
C21B C20B H20C 109.5 .
C19B C20B H20D 109.5 .
C21B C20B H20D 109.5 .
H20C C20B H20D 108.1 .
C26B C25B C24B 114.0(4) .
C26B C25B H25C 108.8 .
C24B C25B H25C 108.8 .
C26B C25B H25D 108.8 .
C24B C25B H25D 108.8 .
H25C C25B H25D 107.7 .
C17B C18B H18D 109.5 .
C17B C18B H18E 109.5 .
H18D C18B H18E 109.5 .
C17B C18B H18F 109.5 .
H18D C18B H18F 109.5 .
H18E C18B H18F 109.5 .
N2B C23B C24B 112.7(3) .
N2B C23B H23C 109.1 .
C24B C23B H23C 109.1 .
N2B C23B H23D 109.1 .
C24B C23B H23D 109.1 .
H23C C23B H23D 107.8 .
C22B C21B C20B 113.7(5) .
C22B C21B H21C 108.8 .
C20B C21B H21C 108.8 .
C22B C21B H21D 108.8 .
C20B C21B H21D 108.8 .
H21C C21B H21D 107.7 .
C21B C22B H22D 109.5 .
C21B C22B H22E 109.5 .
H22D C22B H22E 109.5 .
C21B C22B H22F 109.5 .
H22D C22B H22F 109.5 .
H22E C22B H22F 109.5 .
C25B C26B H26D 109.5 .
C25B C26B H26E 109.5 .
H26D C26B H26E 109.5 .
C25B C26B H26F 109.5 .
H26D C26B H26F 109.5 .
H26E C26B H26F 109.5 .
N3B C11B C8B 178.9(5) 1_655

loop_
_geom_bond_atom_site_label_1
_geom_bond_atom_site_label_2
_geom_bond_distance
_geom_bond_site_symmetry_2
S1A C1A 1.728(4) .
S1A C4A 1.749(4) .
O2A C9A 1.226(5) .
N1A C1A 1.340(5) .
N1A C17A 1.475(5) .
N1A C19A 1.480(5) .
N2A C9A 1.395(5) .
N2A C10A 1.400(5) .
N2A C23A 1.487(5) .
O1A C10A 1.229(4) .
C7A C8A 1.368(6) .
C7A C6A 1.416(5) .
C7A C12A 1.514(5) .
C11A N3A 1.139(5) .
C11A C8A 1.449(6) .
C9A C8A 1.447(5) .
C6A C5A 1.423(5) .
C6A C10A 1.448(5) .
C1A C2A 1.434(5) .
C2A C3A 1.371(5) .
C2A C15A 1.511(5) .
C3A C4A 1.447(5) .
C3A C13A 1.515(5) .
C23A C24A 1.515(6) .
C23A H23A 0.9700 .
C23A H23B 0.9700 .
C15A C16A 1.539(5) .
C15A H15A 0.9700 .
C15A H15B 0.9700 .
C4A C5A 1.370(6) .
C5A H5A 0.9300 .
C13A C14A 1.493(6) .
C13A H13A 0.9700 .
C13A H13B 0.9700 .
C24A C25A 1.512(6) .
C24A H24A 0.9700 .
C24A H24B 0.9700 .
C20A C19A 1.506(7) .
C20A C21A 1.601(7) .
C20A H20A 0.9700 .
C20A H20B 0.9700 .
C19A H19A 0.9700 .
C19A H19B 0.9700 .
C14A H14A 0.9600 .
C14A H14B 0.9600 .
C14A H14C 0.9600 .
C18A C17A 1.507(7) .
C18A H18A 0.9600 .
C18A H18B 0.9600 .
C18A H18C 0.9600 .
C12A H12A 0.9600 .
C12A H12B 0.9600 .
C12A H12C 0.9600 .
C25A C26A 1.505(7) .
C25A H25A 0.9700 .
C25A H25B 0.9700 .
C26A H26A 0.9600 .
C26A H26B 0.9600 .
C26A H26C 0.9600 .
C21A C22A 1.402(10) .
C21A H21A 0.9700 .
C21A H21B 0.9700 .
C22A H22A 0.9600 .
C22A H22B 0.9600 .
C22A H22C 0.9600 .
C16A H16A 0.9600 .
C16A H16B 0.9600 .
C16A H16C 0.9600 .
C17A H17A 0.9700 .
C17A H17B 0.9700 .
S1B C1B 1.742(4) .
S1B C4B 1.750(4) .
O1B C10B 1.233(5) .
N1B C1B 1.327(5) .
N1B C19B 1.470(5) .
N1B C17B 1.483(5) .
O2B C9B 1.231(5) .
N2B C9B 1.386(5) .
N2B C10B 1.391(5) .
N2B C23B 1.474(5) .
C6B C5B 1.400(5) .
C6B C7B 1.431(5) .
C6B C10B 1.450(5) .
C2B C3B 1.375(5) .
C2B C1B 1.440(5) .
C2B C15B 1.526(5) .
C8B C7B 1.382(5) .
C8B C11B 1.424(6) .
C8B C9B 1.452(5) .
C3B C4B 1.422(5) .
C3B C13B 1.513(5) .
C24B C23B 1.523(6) .
C24B C25B 1.530(6) .
C24B H24C 0.9700 .
C24B H24D 0.9700 .
C4B C5B 1.398(5) .
C17B C18B 1.515(6) .
C17B H17C 0.9700 .
C17B H17D 0.9700 .
C7B C12B 1.497(5) .
C15B C16B 1.525(6) .
C15B H15C 0.9700 .
C15B H15D 0.9700 .
N3B C11B 1.153(5) 1_455
C12B H12D 0.9600 .
C12B H12E 0.9600 .
C12B H12F 0.9600 .
C13B C14B 1.523(6) .
C13B H13C 0.9700 .
C13B H13D 0.9700 .
C5B H5B 0.9300 .
C19B C20B 1.508(6) .
C19B H19C 0.9700 .
C19B H19D 0.9700 .
C16B H16D 0.9600 .
C16B H16E 0.9600 .
C16B H16F 0.9600 .
C14B H14D 0.9600 .
C14B H14E 0.9600 .
C14B H14F 0.9600 .
C20B C21B 1.523(6) .
C20B H20C 0.9700 .
C20B H20D 0.9700 .
C25B C26B 1.517(6) .
C25B H25C 0.9700 .
C25B H25D 0.9700 .
C18B H18D 0.9600 .
C18B H18E 0.9600 .
C18B H18F 0.9600 .
C23B H23C 0.9700 .
C23B H23D 0.9700 .
C21B C22B 1.496(7) .
C21B H21C 0.9700 .
C21B H21D 0.9700 .
C22B H22D 0.9600 .
C22B H22E 0.9600 .
C22B H22F 0.9600 .
C26B H26D 0.9600 .
C26B H26E 0.9600 .
C26B H26F 0.9600 .
C11B N3B 1.153(5) 1_655

loop_
_geom_torsion_atom_site_label_1
_geom_torsion_atom_site_label_2
_geom_torsion_atom_site_label_3
_geom_torsion_atom_site_label_4
_geom_torsion
_geom_torsion_site_symmetry_4
C10A N2A C9A O2A -176.1(4) .
C23A N2A C9A O2A 3.2(5) .
C10A N2A C9A C8A 4.7(5) .
C23A N2A C9A C8A -176.0(3) .
C6A C7A C8A C9A -0.7(6) .
C12A C7A C8A C9A 178.2(4) .
C6A C7A C8A C11A -179.4(4) .
C12A C7A C8A C11A -0.5(6) .
O2A C9A C8A C7A 179.6(4) .
N2A C9A C8A C7A -1.3(6) .
O2A C9A C8A C11A -1.6(6) .
N2A C9A C8A C11A 177.5(3) .
N3A C11A C8A C7A 65(30) .
N3A C11A C8A C9A -114(30) .
C8A C7A C6A C5A -177.2(4) .
C12A C7A C6A C5A 4.0(6) .
C8A C7A C6A C10A -0.6(6) .
C12A C7A C6A C10A -179.4(4) .
C17A N1A C1A C2A -170.6(4) .
C19A N1A C1A C2A 19.5(7) .
C17A N1A C1A S1A 9.5(5) .
C19A N1A C1A S1A -160.5(3) .
C4A S1A C1A N1A 179.4(3) .
C4A S1A C1A C2A -0.6(3) .
C9A N2A C10A O1A 174.7(4) .
C23A N2A C10A O1A -4.5(6) .
C9A N2A C10A C6A -6.0(6) .
C23A N2A C10A C6A 174.7(3) .
C7A C6A C10A O1A -177.1(4) .
C5A C6A C10A O1A -0.4(6) .
C7A C6A C10A N2A 3.7(5) .
C5A C6A C10A N2A -179.6(4) .
N1A C1A C2A C3A -178.2(4) .
S1A C1A C2A C3A 1.7(4) .
N1A C1A C2A C15A 9.9(7) .
S1A C1A C2A C15A -170.2(3) .
C1A C2A C3A C4A -2.3(5) .
C15A C2A C3A C4A 170.0(3) .
C1A C2A C3A C13A -176.9(4) .
C15A C2A C3A C13A -4.6(6) .
C9A N2A C23A C24A 76.5(4) .
C10A N2A C23A C24A -104.2(4) .
C3A C2A C15A C16A 87.3(5) .
C1A C2A C15A C16A -101.7(5) .
C2A C3A C4A C5A -174.9(4) .
C13A C3A C4A C5A -0.2(6) .
C2A C3A C4A S1A 1.9(4) .
C13A C3A C4A S1A 176.5(3) .
C1A S1A C4A C5A 175.8(4) .
C1A S1A C4A C3A -0.7(3) .
C3A C4A C5A C6A 177.2(4) .
S1A C4A C5A C6A 1.1(8) .
C7A C6A C5A C4A -177.9(5) .
C10A C6A C5A C4A 5.5(7) .
C2A C3A C13A C14A 90.9(5) .
C4A C3A C13A C14A -83.4(5) .
N2A C23A C24A C25A -172.8(4) .
C1A N1A C19A C20A -112.2(5) .
C17A N1A C19A C20A 77.3(5) .
C21A C20A C19A N1A 175.5(4) .
C23A C24A C25A C26A 165.8(4) .
C19A C20A C21A C22A 178.0(6) .
C1A N1A C17A C18A 77.0(5) .
C19A N1A C17A C18A -112.2(4) .
C19B N1B C1B C2B 20.3(6) .
C17B N1B C1B C2B -169.5(4) .
C19B N1B C1B S1B -158.6(3) .
C17B N1B C1B S1B 11.6(5) .
C3B C2B C1B N1B -172.2(4) .
C15B C2B C1B N1B 17.1(7) .
C3B C2B C1B S1B 6.8(4) .
C15B C2B C1B S1B -163.9(3) .
C4B S1B C1B N1B 173.2(3) .
C4B S1B C1B C2B -5.9(3) .
C1B C2B C3B C4B -4.2(5) .
C15B C2B C3B C4B 166.7(4) .
C1B C2B C3B C13B 175.1(4) .
C15B C2B C3B C13B -14.0(6) .
C9B N2B C10B O1B -173.2(4) .
C23B N2B C10B O1B 2.9(5) .
C9B N2B C10B C6B 7.6(6) .
C23B N2B C10B C6B -176.2(4) .
C5B C6B C10B O1B -3.0(6) .
C7B C6B C10B O1B 175.0(4) .
C5B C6B C10B N2B 176.2(3) .
C7B C6B C10B N2B -5.9(6) .
C2B C3B C4B C5B 179.2(4) .
C13B C3B C4B C5B -0.1(6) .
C2B C3B C4B S1B -0.2(4) .
C13B C3B C4B S1B -179.5(3) .
C1B S1B C4B C5B -175.9(4) .
C1B S1B C4B C3B 3.5(3) .
C1B N1B C17B C18B 77.9(5) .
C19B N1B C17B C18B -111.2(4) .
C11B C8B C7B C6B -176.3(4) .
C9B C8B C7B C6B 1.5(6) .
C11B C8B C7B C12B 4.5(6) .
C9B C8B C7B C12B -177.6(4) .
C5B C6B C7B C8B 179.5(4) .
C10B C6B C7B C8B 1.5(6) .
C5B C6B C7B C12B -1.3(6) .
C10B C6B C7B C12B -179.3(4) .
C3B C2B C15B C16B 80.8(5) .
C1B C2B C15B C16B -109.5(4) .
C10B N2B C9B O2B 175.2(4) .
C23B N2B C9B O2B -0.9(6) .
C10B N2B C9B C8B -4.5(6) .
C23B N2B C9B C8B 179.3(3) .
C7B C8B C9B O2B -180.0(4) .
C11B C8B C9B O2B -2.0(6) .
C7B C8B C9B N2B -0.2(6) .
C11B C8B C9B N2B 177.8(4) .
C2B C3B C13B C14B -97.6(5) .
C4B C3B C13B C14B 81.7(5) .
C3B C4B C5B C6B 179.6(4) .
S1B C4B C5B C6B -1.1(7) .
C7B C6B C5B C4B 173.9(4) .
C10B C6B C5B C4B -8.2(7) .
C1B N1B C19B C20B -115.2(4) .
C17B N1B C19B C20B 74.2(4) .
N1B C19B C20B C21B 171.0(4) .
C23B C24B C25B C26B -175.8(4) .
C9B N2B C23B C24B -101.8(4) .
C10B N2B C23B C24B 81.8(4) .
C25B C24B C23B N2B 60.6(5) .
C19B C20B C21B C22B 172.3(4) .
C7B C8B C11B N3B 105(25) 1_655
C9B C8B C11B N3B -73(25) 1_655
